data_4128192
loop_
_publ_author_name
'Galley, Shane S.'
'Pattenaude, Scott A.'
'Gaggioli, Carlo Alberto'
'Qiao, Yusen'
'Sperling, Joseph M.'
'Zeller, Matthias'
'Pakhira, Srimanta'
'Mendoza-Cortes, Jose L'
'Schelter, Eric J.'
'Albrecht-Schmitt, Thomas E'
'Gagliardi, Laura'
'Bart, Suzanne C.'

_publ_section_title
;
 Synthesis and Characterization of Tris-chelate Complexes for
 Understanding f-Orbital Bonding in Later Actinides.
;
_journal_issue 6
_journal_name_full 'Journal of the American Chemical Society'
_journal_page_first 2356
_journal_page_last 2366
_journal_paper_doi 10.1021/jacs.8b10251
_journal_volume 141
_journal_year 2019
_chemical_formula_moiety 'C84 H104 Bk N3 O9, 4(C5 H5 N)'
_chemical_formula_sum 'C104 H134 Bk N7 O9'
_chemical_formula_weight 1875.17
_space_group_crystal_system monoclinic
_space_group_IT_number 14
_space_group_name_Hall '-P 2yn'
_space_group_name_H-M_alt 'P 1 21/n 1'
_symmetry_space_group_name_Hall '-P 2yn'
_symmetry_space_group_name_H-M 'P 1 21/n 1'
_atom_sites_solution_hydrogens geom
_atom_sites_solution_primary isomor
_atom_sites_solution_secondary difmap
_audit_creation_method SHELXL-2017/1
_cell_angle_alpha 90
_cell_angle_beta 100.908(4)
_cell_angle_gamma 90
_cell_formula_units_Z 4
_cell_length_a 14.433(2)
_cell_length_b 26.291(4)
_cell_length_c 25.768(4)
_cell_measurement_reflns_used 9970
_cell_measurement_temperature 100(2)
_cell_measurement_theta_max 25.6375
_cell_measurement_theta_min 2.5659
_cell_volume 9601(2)
_computing_cell_refinement 'SAINT V8.37A (Bruker, 2016)'
_computing_data_collection 'Apex2 (Bruker, 2016)'
_computing_data_reduction 'SAINT V8.37A (Bruker, 2016)'
_computing_structure_refinement 'SHELXL-2017/1 (Sheldrick, 2017)'
_computing_structure_solution 'SHELXS-97 (Sheldrick, 2008)'
_diffrn_ambient_temperature 100(2)
_diffrn_measured_fraction_theta_full 0.999
_diffrn_measured_fraction_theta_max 0.992
_diffrn_measurement_device_type 'Bruker ApexII CCD diffractometer'
_diffrn_measurement_method '0.5 wide w/ exposures'
_diffrn_radiation_type MoK\a
_diffrn_radiation_wavelength 0.71073
_diffrn_reflns_av_R_equivalents 0.1030
_diffrn_reflns_av_unetI/netI 0.0743
_diffrn_reflns_Laue_measured_fraction_full 0.999
_diffrn_reflns_Laue_measured_fraction_max 0.992
_diffrn_reflns_limit_h_max 18
_diffrn_reflns_limit_h_min -18
_diffrn_reflns_limit_k_max 34
_diffrn_reflns_limit_k_min -34
_diffrn_reflns_limit_l_max 33
_diffrn_reflns_limit_l_min -33
_diffrn_reflns_number 146423
_diffrn_reflns_point_group_measured_fraction_full 0.999
_diffrn_reflns_point_group_measured_fraction_max 0.992
_diffrn_reflns_theta_full 25.242
_diffrn_reflns_theta_max 27.602
_diffrn_reflns_theta_min 1.937
_diffrn_source 'I-mu-S microsource X-ray tube'
_exptl_absorpt_coefficient_mu 0.909
_exptl_absorpt_correction_T_max 0.0289
_exptl_absorpt_correction_T_min 0.0109
_exptl_absorpt_correction_type multi-scan
_exptl_absorpt_process_details 'SADABS 2014/5'
_exptl_crystal_colour blue
_exptl_crystal_density_diffrn 1.297
_exptl_crystal_description block
_exptl_crystal_F_000 3904
_exptl_crystal_size_max 0.040
_exptl_crystal_size_mid 0.030
_exptl_crystal_size_min 0.020
_refine_diff_density_max 3.323
_refine_diff_density_min -1.652
_refine_diff_density_rms 0.108
_refine_ls_extinction_method none
_refine_ls_goodness_of_fit_ref 1.016
_refine_ls_hydrogen_treatment constr
_refine_ls_matrix_type full
_refine_ls_number_parameters 1126
_refine_ls_number_reflns 22097
_refine_ls_number_restraints 0
_refine_ls_restrained_S_all 1.016
_refine_ls_R_factor_all 0.0968
_refine_ls_R_factor_gt 0.0542
_refine_ls_shift/su_max 0.004
_refine_ls_shift/su_mean 0.000
_refine_ls_structure_factor_coef Fsqd
_refine_ls_weighting_details 'w=1/[\s^2^(Fo^2^)+(0.0423P)^2^+17.9126P] where P=(Fo^2^+2Fc^2^)/3'
_refine_ls_weighting_scheme calc
_refine_ls_wR_factor_gt 0.1052
_refine_ls_wR_factor_ref 0.1191
_reflns_Friedel_coverage 0.000
_reflns_number_gt 14740
_reflns_number_total 22097
_reflns_threshold_expression 'I > 2\s(I)'
_cod_data_source_file ja8b10251_si_007.cif
_cod_data_source_block BkDopo1_0m
_cod_original_cell_volume 9601(3)
_cod_database_code 4128192
_shelx_shelxl_version_number 2017/1
_shelx_space_group_comment
;
The symmetry employed for this shelxl refinement is uniquely defined
by the following loop, which should always be used as a source of
symmetry information in preference to the above space-group names.
They are only intended as comments.
;
_shelx_estimated_absorpt_t_min 0.965
_shelx_estimated_absorpt_t_max 0.982

loop_
_space_group_symop_operation_xyz
'x, y, z'
'-x+1/2, y+1/2, -z+1/2'
'-x, -y, -z'
'x-1/2, -y-1/2, z-1/2'

loop_
_atom_site_label
_atom_site_type_symbol
_atom_site_fract_x
_atom_site_fract_y
_atom_site_fract_z
_atom_site_U_iso_or_equiv
_atom_site_adp_type
_atom_site_occupancy
_atom_site_site_symmetry_order
_atom_site_calc_flag
_atom_site_refinement_flags_posn
_atom_site_refinement_flags_adp
C1 C 0.7005(3) 0.70738(18) 0.6651(2) 0.0316(11) Uani 1 1 d . .
C2 C 0.6603(4) 0.68698(19) 0.6140(2) 0.0365(12) Uani 1 1 d . .
C3 C 0.6989(4) 0.70346(19) 0.5722(2) 0.0367(12) Uani 1 1 d . .
H3 H 0.671029 0.690048 0.538612 0.044 Uiso 1 1 calc R U
C4 C 0.7759(4) 0.73835(18) 0.5723(2) 0.0346(12) Uani 1 1 d . .
C5 C 0.8159(3) 0.75699(18) 0.6207(2) 0.0310(10) Uani 1 1 d . .
C6 C 0.7776(3) 0.74327(18) 0.6659(2) 0.0338(11) Uani 1 1 d . .
C7 C 0.9064(3) 0.81846(18) 0.7717(2) 0.0316(11) Uani 1 1 d . .
C8 C 0.9915(4) 0.84666(18) 0.7822(2) 0.0324(11) Uani 1 1 d . .
C9 C 1.0362(4) 0.85553(18) 0.7404(2) 0.0324(11) Uani 1 1 d . .
H9 H 1.093090 0.874539 0.748275 0.039 Uiso 1 1 calc R U
C10 C 1.0077(3) 0.83974(18) 0.6868(2) 0.0297(11) Uani 1 1 d . .
C11 C 0.9290(3) 0.80949(18) 0.6777(2) 0.0299(11) Uani 1 1 d . .
C12 C 0.8810(3) 0.79679(18) 0.7192(2) 0.0297(11) Uani 1 1 d . .
C13 C 0.5783(4) 0.6486(2) 0.6080(2) 0.0403(13) Uani 1 1 d . .
C14 C 0.4938(4) 0.6713(2) 0.6274(2) 0.0439(14) Uani 1 1 d . .
H14A H 0.470275 0.700809 0.605619 0.066 Uiso 1 1 calc R U
H14B H 0.513090 0.682003 0.664327 0.066 Uiso 1 1 calc R U
H14C H 0.443789 0.645714 0.624834 0.066 Uiso 1 1 calc R U
C15 C 0.6128(4) 0.6004(2) 0.6406(3) 0.0539(17) Uani 1 1 d . .
H15A H 0.560079 0.576612 0.639188 0.081 Uiso 1 1 calc R U
H15B H 0.637087 0.609978 0.677421 0.081 Uiso 1 1 calc R U
H15C H 0.663126 0.584021 0.625862 0.081 Uiso 1 1 calc R U
C16 C 0.5474(4) 0.6319(2) 0.5501(3) 0.0545(17) Uani 1 1 d . .
H16A H 0.528147 0.661854 0.527964 0.082 Uiso 1 1 calc R U
H16B H 0.494165 0.608291 0.547192 0.082 Uiso 1 1 calc R U
H16C H 0.600148 0.615028 0.538121 0.082 Uiso 1 1 calc R U
C17 C 0.8044(4) 0.7545(2) 0.5200(2) 0.0409(12) Uani 1 1 d . .
C18 C 0.7494(4) 0.7245(2) 0.4725(2) 0.0472(14) Uani 1 1 d . .
H18A H 0.769214 0.735737 0.440043 0.071 Uiso 1 1 calc R U
H18B H 0.681639 0.730610 0.469618 0.071 Uiso 1 1 calc R U
H18C H 0.762433 0.688086 0.477788 0.071 Uiso 1 1 calc R U
C19 C 0.9097(4) 0.7463(2) 0.5214(2) 0.0508(15) Uani 1 1 d . .
H19A H 0.924229 0.754003 0.486621 0.076 Uiso 1 1 calc R U
H19B H 0.926044 0.710839 0.530591 0.076 Uiso 1 1 calc R U
H19C H 0.946217 0.768841 0.547956 0.076 Uiso 1 1 calc R U
C20 C 0.7798(4) 0.8115(2) 0.5107(2) 0.0470(15) Uani 1 1 d . .
H20A H 0.801393 0.823234 0.478880 0.070 Uiso 1 1 calc R U
H20B H 0.811213 0.831352 0.541234 0.070 Uiso 1 1 calc R U
H20C H 0.711393 0.816103 0.506138 0.070 Uiso 1 1 calc R U
C21 C 1.0289(4) 0.8670(2) 0.8384(2) 0.0373(13) Uani 1 1 d . .
C22 C 1.0377(4) 0.8233(2) 0.8783(2) 0.0491(15) Uani 1 1 d . .
H22A H 0.975577 0.807866 0.877370 0.074 Uiso 1 1 calc R U
H22B H 1.062072 0.836378 0.913883 0.074 Uiso 1 1 calc R U
H22C H 1.081179 0.797546 0.869251 0.074 Uiso 1 1 calc R U
C23 C 0.9614(4) 0.9071(2) 0.8523(2) 0.0506(15) Uani 1 1 d . .
H23A H 0.957958 0.935668 0.827582 0.076 Uiso 1 1 calc R U
H23B H 0.984407 0.919314 0.888411 0.076 Uiso 1 1 calc R U
H23C H 0.898536 0.892203 0.849959 0.076 Uiso 1 1 calc R U
C24 C 1.1271(4) 0.8917(2) 0.8425(2) 0.0546(17) Uani 1 1 d . .
H24A H 1.171274 0.866705 0.832810 0.082 Uiso 1 1 calc R U
H24B H 1.149913 0.903271 0.878786 0.082 Uiso 1 1 calc R U
H24C H 1.122410 0.920824 0.818360 0.082 Uiso 1 1 calc R U
C25 C 1.0646(4) 0.85573(18) 0.6448(2) 0.0336(12) Uani 1 1 d . .
C26 C 1.0009(4) 0.8858(2) 0.6009(2) 0.0410(13) Uani 1 1 d . .
H26A H 1.037090 0.895483 0.573827 0.061 Uiso 1 1 calc R U
H26B H 0.977902 0.916508 0.615899 0.061 Uiso 1 1 calc R U
H26C H 0.947207 0.864640 0.584869 0.061 Uiso 1 1 calc R U
C27 C 1.1049(4) 0.8089(2) 0.6217(2) 0.0421(13) Uani 1 1 d . .
H27A H 1.053705 0.784974 0.608734 0.063 Uiso 1 1 calc R U
H27B H 1.151456 0.792488 0.649227 0.063 Uiso 1 1 calc R U
H27C H 1.135215 0.819315 0.592478 0.063 Uiso 1 1 calc R U
C28 C 1.1481(4) 0.8907(2) 0.6671(2) 0.0408(13) Uani 1 1 d . .
H28A H 1.181657 0.899969 0.638831 0.061 Uiso 1 1 calc R U
H28B H 1.191293 0.872784 0.695166 0.061 Uiso 1 1 calc R U
H28C H 1.124590 0.921493 0.681667 0.061 Uiso 1 1 calc R U
C29 C 0.8215(3) 0.65658(18) 0.8551(2) 0.0294(11) Uani 1 1 d . .
C30 C 0.8909(3) 0.62679(19) 0.8881(2) 0.0324(11) Uani 1 1 d . .
C31 C 0.8596(3) 0.58860(18) 0.9172(2) 0.0316(11) Uani 1 1 d . .
H31 H 0.907410 0.568747 0.938286 0.038 Uiso 1 1 calc R U
C32 C 0.7648(3) 0.57497(18) 0.9197(2) 0.0279(11) Uani 1 1 d . .
C33 C 0.6965(3) 0.60445(18) 0.8894(2) 0.0297(11) Uani 1 1 d . .
C34 C 0.7235(3) 0.64434(18) 0.85737(19) 0.0287(11) Uani 1 1 d . .
C35 C 0.5065(4) 0.70832(18) 0.8026(2) 0.0321(11) Uani 1 1 d . .
C36 C 0.4083(3) 0.70403(18) 0.8049(2) 0.0314(11) Uani 1 1 d . .
C37 C 0.3816(3) 0.66404(18) 0.8333(2) 0.0330(12) Uani 1 1 d . .
H37 H 0.316184 0.661698 0.834115 0.040 Uiso 1 1 calc R U
C38 C 0.4408(3) 0.62547(17) 0.8618(2) 0.0293(11) Uani 1 1 d . .
C39 C 0.5354(3) 0.63016(18) 0.8611(2) 0.0295(11) Uani 1 1 d . .
C40 C 0.5687(3) 0.66938(18) 0.8312(2) 0.0297(11) Uani 1 1 d . .
C41 C 0.9965(4) 0.6399(2) 0.8947(2) 0.0403(13) Uani 1 1 d . .
C42 C 1.0591(4) 0.6014(2) 0.9295(2) 0.0422(14) Uani 1 1 d . .
H42A H 1.050404 0.567682 0.913100 0.063 Uiso 1 1 calc R U
H42B H 1.041673 0.600243 0.964427 0.063 Uiso 1 1 calc R U
H42C H 1.125301 0.611645 0.933213 0.063 Uiso 1 1 calc R U
C43 C 1.0279(5) 0.6425(3) 0.8423(3) 0.073(2) Uani 1 1 d . .
H43A H 1.015178 0.609894 0.823918 0.110 Uiso 1 1 calc R U
H43B H 1.095722 0.649691 0.848140 0.110 Uiso 1 1 calc R U
H43C H 0.993321 0.669608 0.820785 0.110 Uiso 1 1 calc R U
C44 C 1.0114(4) 0.6926(2) 0.9214(3) 0.062(2) Uani 1 1 d . .
H44A H 0.970536 0.717624 0.899972 0.093 Uiso 1 1 calc R U
H44B H 1.077494 0.702873 0.924353 0.093 Uiso 1 1 calc R U
H44C H 0.995661 0.690889 0.956691 0.093 Uiso 1 1 calc R U
C45 C 0.7445(4) 0.53286(18) 0.9578(2) 0.0322(11) Uani 1 1 d . .
C46 C 0.8333(4) 0.50247(19) 0.9810(2) 0.0375(13) Uani 1 1 d . .
H46A H 0.859906 0.487466 0.952180 0.056 Uiso 1 1 calc R U
H46B H 0.816955 0.475360 1.003721 0.056 Uiso 1 1 calc R U
H46C H 0.879966 0.525164 1.001803 0.056 Uiso 1 1 calc R U
C47 C 0.7091(4) 0.5582(2) 1.0041(2) 0.0396(13) Uani 1 1 d . .
H47A H 0.655023 0.580081 0.990425 0.059 Uiso 1 1 calc R U
H47B H 0.759803 0.578717 1.024643 0.059 Uiso 1 1 calc R U
H47C H 0.689806 0.531903 1.026895 0.059 Uiso 1 1 calc R U
C48 C 0.6717(4) 0.49464(19) 0.9291(2) 0.0367(12) Uani 1 1 d . .
H48A H 0.612012 0.512245 0.915916 0.055 Uiso 1 1 calc R U
H48B H 0.661328 0.467769 0.953734 0.055 Uiso 1 1 calc R U
H48C H 0.695308 0.479546 0.899341 0.055 Uiso 1 1 calc R U
C49 C 0.3396(3) 0.74366(19) 0.7773(2) 0.0380(12) Uani 1 1 d . .
C50 C 0.3428(4) 0.7460(2) 0.7184(2) 0.0507(15) Uani 1 1 d . .
H50A H 0.319774 0.713753 0.701587 0.076 Uiso 1 1 calc R U
H50B H 0.407886 0.751709 0.713914 0.076 Uiso 1 1 calc R U
H50C H 0.302739 0.773889 0.701935 0.076 Uiso 1 1 calc R U
C51 C 0.3651(4) 0.7962(2) 0.8030(3) 0.0476(15) Uani 1 1 d . .
H51A H 0.430183 0.804867 0.800648 0.071 Uiso 1 1 calc R U
H51B H 0.358912 0.795065 0.840217 0.071 Uiso 1 1 calc R U
H51C H 0.322214 0.822080 0.784463 0.071 Uiso 1 1 calc R U
C52 C 0.2366(3) 0.7323(2) 0.7835(2) 0.0458(15) Uani 1 1 d . .
H52A H 0.194134 0.757935 0.764302 0.069 Uiso 1 1 calc R U
H52B H 0.232566 0.733188 0.821032 0.069 Uiso 1 1 calc R U
H52C H 0.218017 0.698483 0.769100 0.069 Uiso 1 1 calc R U
C53 C 0.3990(3) 0.58206(18) 0.8903(2) 0.0327(11) Uani 1 1 d . .
C54 C 0.4442(4) 0.5802(2) 0.9488(2) 0.0413(13) Uani 1 1 d . .
H54A H 0.510772 0.570654 0.952561 0.062 Uiso 1 1 calc R U
H54B H 0.411352 0.555039 0.966789 0.062 Uiso 1 1 calc R U
H54C H 0.439549 0.613770 0.964696 0.062 Uiso 1 1 calc R U
C55 C 0.4132(4) 0.53126(18) 0.8630(2) 0.0356(12) Uani 1 1 d . .
H55A H 0.373943 0.530795 0.827553 0.053 Uiso 1 1 calc R U
H55B H 0.394876 0.503067 0.883847 0.053 Uiso 1 1 calc R U
H55C H 0.479657 0.527622 0.860349 0.053 Uiso 1 1 calc R U
C56 C 0.2920(4) 0.5891(2) 0.8878(2) 0.0390(13) Uani 1 1 d . .
H56A H 0.280980 0.620587 0.906081 0.058 Uiso 1 1 calc R U
H56B H 0.267338 0.560163 0.904910 0.058 Uiso 1 1 calc R U
H56C H 0.259818 0.591083 0.850778 0.058 Uiso 1 1 calc R U
C57 C 0.6734(4) 0.80246(19) 0.8971(2) 0.0339(12) Uani 1 1 d . .
C58 C 0.6650(4) 0.80771(19) 0.9515(2) 0.0357(12) Uani 1 1 d . .
C59 C 0.6020(4) 0.84366(19) 0.9627(2) 0.0409(13) Uani 1 1 d . .
H59 H 0.596032 0.846126 0.998682 0.049 Uiso 1 1 calc R U
C60 C 0.5444(4) 0.87776(19) 0.9270(2) 0.0381(13) Uani 1 1 d . .
C61 C 0.5584(4) 0.87543(19) 0.8759(2) 0.0354(12) Uani 1 1 d . .
C62 C 0.6215(4) 0.83880(19) 0.8604(2) 0.0316(11) Uani 1 1 d . .
C63 C 0.5901(4) 0.84868(19) 0.7198(2) 0.0332(11) Uani 1 1 d . .
C64 C 0.5342(4) 0.87877(19) 0.6786(2) 0.0344(12) Uani 1 1 d . .
C65 C 0.4807(4) 0.91648(19) 0.6936(2) 0.0355(12) Uani 1 1 d . .
H65 H 0.446608 0.936483 0.665680 0.043 Uiso 1 1 calc R U
C66 C 0.4685(4) 0.93034(19) 0.7457(2) 0.0347(12) Uani 1 1 d . .
C67 C 0.5186(4) 0.90079(18) 0.7846(2) 0.0324(11) Uani 1 1 d . .
C68 C 0.5807(3) 0.86245(18) 0.7731(2) 0.0304(11) Uani 1 1 d . .
C69 C 0.7224(4) 0.7733(2) 0.9941(2) 0.0394(13) Uani 1 1 d . .
C70 C 0.8278(4) 0.7784(3) 0.9915(3) 0.0571(17) Uani 1 1 d . .
H70A H 0.837793 0.767522 0.956573 0.086 Uiso 1 1 calc R U
H70B H 0.865146 0.756932 1.018751 0.086 Uiso 1 1 calc R U
H70C H 0.847343 0.813939 0.997417 0.086 Uiso 1 1 calc R U
C71 C 0.6912(4) 0.7171(2) 0.9829(2) 0.0440(14) Uani 1 1 d . .
H71A H 0.623650 0.713948 0.983243 0.066 Uiso 1 1 calc R U
H71B H 0.727037 0.695093 1.010133 0.066 Uiso 1 1 calc R U
H71C H 0.703131 0.706983 0.948127 0.066 Uiso 1 1 calc R U
C72 C 0.7096(5) 0.7881(2) 1.0497(2) 0.0485(15) Uani 1 1 d . .
H72A H 0.642986 0.784811 1.052230 0.073 Uiso 1 1 calc R U
H72B H 0.730006 0.823355 1.056980 0.073 Uiso 1 1 calc R U
H72C H 0.747735 0.765528 1.075623 0.073 Uiso 1 1 calc R U
C73 C 0.4700(4) 0.9123(2) 0.9453(2) 0.0421(14) Uani 1 1 d . .
C74 C 0.4758(5) 0.9093(2) 1.0051(3) 0.0624(19) Uani 1 1 d . .
H74A H 0.426004 0.930397 1.015103 0.094 Uiso 1 1 calc R U
H74B H 0.537549 0.921671 1.023152 0.094 Uiso 1 1 calc R U
H74C H 0.467492 0.873934 1.015296 0.094 Uiso 1 1 calc R U
C75 C 0.4818(4) 0.9679(2) 0.9310(2) 0.0477(15) Uani 1 1 d . .
H75A H 0.545322 0.979423 0.947043 0.072 Uiso 1 1 calc R U
H75B H 0.434871 0.988647 0.944189 0.072 Uiso 1 1 calc R U
H75C H 0.472832 0.971275 0.892472 0.072 Uiso 1 1 calc R U
C76 C 0.3714(4) 0.8926(2) 0.9188(3) 0.0511(16) Uani 1 1 d . .
H76A H 0.365586 0.893507 0.880341 0.077 Uiso 1 1 calc R U
H76B H 0.322642 0.914180 0.929215 0.077 Uiso 1 1 calc R U
H76C H 0.363463 0.857522 0.930193 0.077 Uiso 1 1 calc R U
C77 C 0.5382(4) 0.8668(2) 0.6212(2) 0.0428(14) Uani 1 1 d . .
C78 C 0.5062(5) 0.8116(2) 0.6080(2) 0.0518(16) Uani 1 1 d . .
H78A H 0.509151 0.804266 0.571092 0.078 Uiso 1 1 calc R U
H78B H 0.441206 0.807332 0.613396 0.078 Uiso 1 1 calc R U
H78C H 0.547776 0.788244 0.631208 0.078 Uiso 1 1 calc R U
C79 C 0.6401(4) 0.8738(2) 0.6113(2) 0.0503(16) Uani 1 1 d . .
H79A H 0.683248 0.851981 0.635584 0.075 Uiso 1 1 calc R U
H79B H 0.659179 0.909408 0.617262 0.075 Uiso 1 1 calc R U
H79C H 0.642429 0.864361 0.574747 0.075 Uiso 1 1 calc R U
C80 C 0.4747(5) 0.9024(2) 0.5828(2) 0.0558(17) Uani 1 1 d . .
H80A H 0.477943 0.893048 0.546396 0.084 Uiso 1 1 calc R U
H80B H 0.496011 0.937576 0.589472 0.084 Uiso 1 1 calc R U
H80C H 0.409419 0.899261 0.588088 0.084 Uiso 1 1 calc R U
C81 C 0.4063(4) 0.9759(2) 0.7548(2) 0.0394(13) Uani 1 1 d . .
C82 C 0.3290(4) 0.9592(2) 0.7849(2) 0.0457(14) Uani 1 1 d . .
H82A H 0.286908 0.987922 0.787619 0.069 Uiso 1 1 calc R U
H82B H 0.358240 0.947771 0.820472 0.069 Uiso 1 1 calc R U
H82C H 0.292523 0.931189 0.765921 0.069 Uiso 1 1 calc R U
C83 C 0.4692(4) 1.0171(2) 0.7865(2) 0.0451(14) Uani 1 1 d . .
H83A H 0.512970 1.030583 0.765177 0.068 Uiso 1 1 calc R U
H83B H 0.504984 1.002093 0.819036 0.068 Uiso 1 1 calc R U
H83C H 0.429386 1.044680 0.795522 0.068 Uiso 1 1 calc R U
C84 C 0.3565(4) 1.0002(2) 0.7032(2) 0.0478(15) Uani 1 1 d . .
H84A H 0.403607 1.012482 0.683297 0.072 Uiso 1 1 calc R U
H84B H 0.317962 1.028877 0.711078 0.072 Uiso 1 1 calc R U
H84C H 0.315875 0.974975 0.682027 0.072 Uiso 1 1 calc R U
C85 C 0.5443(4) 0.8216(2) 1.1657(3) 0.0486(15) Uani 1 1 d . .
H85 H 0.600078 0.802593 1.165015 0.058 Uiso 1 1 calc R U
C86 C 0.5013(4) 0.8154(2) 1.2085(2) 0.0443(14) Uani 1 1 d . .
H86 H 0.526989 0.792530 1.236022 0.053 Uiso 1 1 calc R U
C87 C 0.4206(4) 0.8425(2) 1.2111(2) 0.0439(14) Uani 1 1 d . .
H87 H 0.389914 0.839367 1.240467 0.053 Uiso 1 1 calc R U
C88 C 0.3859(4) 0.8746(2) 1.1693(2) 0.0479(15) Uani 1 1 d . .
H88 H 0.329883 0.893733 1.169013 0.057 Uiso 1 1 calc R U
C89 C 0.4336(5) 0.8784(2) 1.1283(3) 0.0560(17) Uani 1 1 d . .
H89 H 0.409021 0.900820 1.100219 0.067 Uiso 1 1 calc R U
C90 C 0.6272(8) 0.4660(5) 0.7816(3) 0.091(3) Uani 1 1 d . .
H90 H 0.580037 0.442345 0.786832 0.109 Uiso 1 1 calc R U
C91 C 0.7115(8) 0.4480(3) 0.7778(3) 0.087(3) Uani 1 1 d . .
H91 H 0.723066 0.412380 0.779745 0.105 Uiso 1 1 calc R U
C92 C 0.7794(6) 0.4797(3) 0.7714(3) 0.080(2) Uani 1 1 d . .
H92 H 0.840592 0.467364 0.769722 0.095 Uiso 1 1 calc R U
C93 C 0.7604(6) 0.5301(3) 0.7672(3) 0.076(2) Uani 1 1 d . .
H93 H 0.807241 0.553814 0.761562 0.092 Uiso 1 1 calc R U
C94 C 0.6715(8) 0.5461(3) 0.7714(3) 0.078(3) Uani 1 1 d . .
H94 H 0.657781 0.581434 0.769182 0.093 Uiso 1 1 calc R U
C95 C 0.1453(6) 1.0312(3) 0.8637(4) 0.072(2) Uani 1 1 d . .
H95 H 0.113416 1.007467 0.881965 0.087 Uiso 1 1 calc R U
C96 C 0.1039(5) 1.0452(3) 0.8130(4) 0.082(3) Uani 1 1 d . .
H96 H 0.044902 1.031437 0.796417 0.098 Uiso 1 1 calc R U
C97 C 0.1500(8) 1.0794(4) 0.7877(3) 0.088(3) Uani 1 1 d . .
H97 H 0.123289 1.090189 0.752902 0.105 Uiso 1 1 calc R U
C98 C 0.2339(7) 1.0978(3) 0.8123(4) 0.079(2) Uani 1 1 d . .
H98 H 0.267346 1.121391 0.794843 0.094 Uiso 1 1 calc R U
C99 C 0.2697(6) 1.0827(3) 0.8612(4) 0.076(2) Uani 1 1 d . .
H99 H 0.328633 1.096339 0.878083 0.091 Uiso 1 1 calc R U
C100 C 0.2436(7) 1.0024(4) 1.0177(4) 0.104(3) Uani 1 1 d . .
H100 H 0.241175 0.986809 0.984150 0.125 Uiso 1 1 calc R U
C101 C 0.2114(6) 1.0509(3) 1.0201(4) 0.080(2) Uani 1 1 d . .
H101 H 0.187413 1.069369 0.988766 0.096 Uiso 1 1 calc R U
C102 C 0.2145(6) 1.0724(3) 1.0684(4) 0.076(2) Uani 1 1 d . .
H102 H 0.191555 1.105967 1.071036 0.091 Uiso 1 1 calc R U
C103 C 0.2505(6) 1.0458(4) 1.1132(4) 0.087(3) Uani 1 1 d . .
H103 H 0.253504 1.060730 1.147024 0.105 Uiso 1 1 calc R U
C104 C 0.2811(6) 0.9991(4) 1.1088(4) 0.090(3) Uani 1 1 d . .
H104 H 0.305685 0.981368 1.140557 0.108 Uiso 1 1 calc R U
N1 N 0.8097(3) 0.76398(14) 0.71314(16) 0.0305(9) Uani 1 1 d . .
N2 N 0.6595(3) 0.67485(15) 0.82926(16) 0.0299(9) Uani 1 1 d . .
N3 N 0.6317(3) 0.83309(15) 0.81086(17) 0.0314(10) Uani 1 1 d . .
N4 N 0.5131(4) 0.8525(2) 1.1248(2) 0.0546(14) Uani 1 1 d . .
N5 N 0.6049(5) 0.5144(4) 0.7784(3) 0.085(2) Uani 1 1 d . .
N6 N 0.2267(5) 1.0492(3) 0.8877(3) 0.082(2) Uani 1 1 d . .
N7 N 0.2802(5) 0.9749(3) 1.0638(4) 0.102(3) Uani 1 1 d . .
O1 O 0.6743(2) 0.69713(13) 0.70794(15) 0.0354(8) Uani 1 1 d . .
O2 O 0.8923(2) 0.79048(12) 0.62773(13) 0.0324(8) Uani 1 1 d . .
O3 O 0.8495(2) 0.81058(13) 0.80403(14) 0.0360(8) Uani 1 1 d . .
O4 O 0.8364(2) 0.69315(13) 0.82511(15) 0.0371(9) Uani 1 1 d . .
O5 O 0.6016(2) 0.59720(12) 0.88906(13) 0.0299(8) Uani 1 1 d . .
O6 O 0.5433(2) 0.74305(12) 0.77945(13) 0.0339(8) Uani 1 1 d . .
O7 O 0.7199(2) 0.76822(13) 0.87914(14) 0.0350(8) Uani 1 1 d . .
O8 O 0.5105(3) 0.90774(12) 0.83720(14) 0.0366(8) Uani 1 1 d . .
O9 O 0.6448(2) 0.81226(13) 0.71339(14) 0.0367(9) Uani 1 1 d . .
Bk1 Bk3+ 0.71362(2) 0.75407(2) 0.78469(2) 0.03040(6) Uani 1 1 d . .

loop_
_atom_site_aniso_label
_atom_site_aniso_U_11
_atom_site_aniso_U_22
_atom_site_aniso_U_33
_atom_site_aniso_U_23
_atom_site_aniso_U_13
_atom_site_aniso_U_12
C1 0.025(3) 0.033(3) 0.036(3) 0.007(2) 0.004(2) 0.004(2)
C2 0.031(3) 0.032(3) 0.043(3) 0.003(2) -0.002(2) 0.000(2)
C3 0.035(3) 0.038(3) 0.033(3) -0.003(2) -0.005(2) -0.002(2)
C4 0.033(3) 0.034(3) 0.034(3) 0.003(2) 0.000(2) 0.002(2)
C5 0.026(2) 0.029(2) 0.036(3) 0.001(2) 0.000(2) -0.003(2)
C6 0.032(2) 0.030(3) 0.036(3) 0.004(2) -0.001(2) 0.004(2)
C7 0.029(3) 0.034(3) 0.031(3) 0.008(2) 0.004(2) 0.004(2)
C8 0.034(3) 0.026(2) 0.037(3) 0.000(2) 0.005(2) 0.001(2)
C9 0.028(3) 0.032(3) 0.035(3) 0.001(2) 0.001(2) -0.002(2)
C10 0.029(3) 0.031(3) 0.029(3) 0.004(2) 0.007(2) 0.002(2)
C11 0.031(3) 0.032(3) 0.026(3) -0.001(2) 0.002(2) -0.001(2)
C12 0.026(3) 0.032(3) 0.031(3) 0.005(2) 0.004(2) 0.003(2)
C13 0.039(3) 0.040(3) 0.038(3) 0.002(2) -0.002(3) -0.008(2)
C14 0.034(3) 0.046(3) 0.050(4) 0.003(3) 0.003(3) -0.008(2)
C15 0.044(4) 0.042(3) 0.072(5) 0.008(3) 0.002(3) -0.009(3)
C16 0.044(4) 0.056(4) 0.058(4) -0.009(3) -0.003(3) -0.017(3)
C17 0.038(3) 0.048(3) 0.036(3) -0.006(3) 0.007(2) -0.002(3)
C18 0.052(4) 0.054(3) 0.032(3) -0.005(3) 0.002(3) -0.003(3)
C19 0.045(3) 0.070(4) 0.038(3) -0.006(3) 0.009(3) -0.004(3)
C20 0.055(4) 0.047(3) 0.035(3) 0.005(3) -0.002(3) -0.005(3)
C21 0.037(3) 0.045(3) 0.030(3) -0.002(2) 0.006(3) -0.008(2)
C22 0.055(4) 0.052(4) 0.036(3) 0.006(3) -0.002(3) 0.000(3)
C23 0.056(4) 0.052(4) 0.043(4) -0.009(3) 0.007(3) -0.001(3)
C24 0.050(4) 0.070(4) 0.041(4) -0.017(3) 0.003(3) -0.016(3)
C25 0.036(3) 0.032(3) 0.033(3) -0.002(2) 0.007(2) 0.001(2)
C26 0.043(3) 0.043(3) 0.035(3) 0.009(2) 0.003(3) -0.010(2)
C27 0.039(3) 0.050(3) 0.038(3) -0.003(3) 0.009(3) 0.000(3)
C28 0.038(3) 0.045(3) 0.041(3) 0.005(3) 0.009(3) -0.005(2)
C29 0.027(3) 0.034(3) 0.027(3) 0.004(2) 0.006(2) 0.003(2)
C30 0.025(3) 0.037(3) 0.034(3) 0.003(2) 0.004(2) 0.004(2)
C31 0.031(3) 0.036(3) 0.026(3) 0.000(2) 0.001(2) 0.004(2)
C32 0.024(3) 0.034(3) 0.026(3) 0.000(2) 0.007(2) 0.0001(19)
C33 0.027(3) 0.034(3) 0.027(3) -0.003(2) 0.003(2) -0.001(2)
C34 0.026(3) 0.034(3) 0.024(3) 0.001(2) 0.002(2) -0.001(2)
C35 0.032(3) 0.033(3) 0.031(3) -0.002(2) 0.004(2) -0.002(2)
C36 0.023(3) 0.033(3) 0.036(3) -0.003(2) 0.001(2) 0.001(2)
C37 0.024(3) 0.033(3) 0.042(3) -0.007(2) 0.005(2) -0.002(2)
C38 0.029(3) 0.029(2) 0.029(3) -0.004(2) 0.004(2) -0.003(2)
C39 0.028(3) 0.031(3) 0.028(3) -0.001(2) 0.001(2) 0.002(2)
C40 0.028(3) 0.033(3) 0.029(3) -0.003(2) 0.006(2) -0.004(2)
C41 0.026(3) 0.050(3) 0.044(3) 0.013(3) 0.002(2) -0.001(2)
C42 0.029(3) 0.051(3) 0.046(4) 0.016(3) 0.006(3) 0.004(2)
C43 0.037(4) 0.120(6) 0.064(5) 0.047(5) 0.009(4) 0.018(4)
C44 0.031(3) 0.051(4) 0.094(6) 0.007(4) -0.013(3) -0.005(3)
C45 0.034(3) 0.031(3) 0.031(3) 0.005(2) 0.002(2) -0.001(2)
C46 0.033(3) 0.037(3) 0.039(3) 0.010(2) -0.002(2) -0.004(2)
C47 0.041(3) 0.043(3) 0.034(3) -0.001(2) 0.005(3) -0.004(2)
C48 0.036(3) 0.035(3) 0.035(3) 0.005(2) -0.002(2) -0.003(2)
C49 0.023(2) 0.036(3) 0.053(3) 0.002(3) 0.002(2) 0.003(2)
C50 0.038(3) 0.055(4) 0.052(4) 0.012(3) -0.010(3) 0.004(3)
C51 0.032(3) 0.038(3) 0.072(5) 0.002(3) 0.008(3) 0.000(2)
C52 0.025(3) 0.044(3) 0.063(4) 0.004(3) -0.004(3) 0.000(2)
C53 0.028(3) 0.034(3) 0.037(3) -0.002(2) 0.010(2) -0.004(2)
C54 0.031(3) 0.054(3) 0.041(3) 0.001(3) 0.011(3) -0.006(2)
C55 0.032(3) 0.029(3) 0.047(3) 0.000(2) 0.009(2) -0.002(2)
C56 0.033(3) 0.039(3) 0.047(3) -0.003(2) 0.011(3) -0.006(2)
C57 0.032(3) 0.034(3) 0.034(3) 0.003(2) 0.002(2) -0.002(2)
C58 0.041(3) 0.036(3) 0.029(3) 0.001(2) 0.003(2) -0.005(2)
C59 0.054(4) 0.035(3) 0.033(3) 0.001(2) 0.007(3) -0.009(2)
C60 0.048(3) 0.030(3) 0.036(3) 0.001(2) 0.009(3) -0.002(2)
C61 0.037(3) 0.034(3) 0.031(3) -0.003(2) -0.004(2) -0.002(2)
C62 0.032(3) 0.038(3) 0.023(3) 0.003(2) 0.002(2) -0.008(2)
C63 0.028(3) 0.037(3) 0.033(3) 0.002(2) 0.003(2) -0.001(2)
C64 0.032(3) 0.038(3) 0.033(3) 0.006(2) 0.005(2) 0.002(2)
C65 0.035(3) 0.036(3) 0.033(3) 0.009(2) 0.000(2) 0.001(2)
C66 0.031(3) 0.036(3) 0.036(3) 0.002(2) 0.004(2) -0.002(2)
C67 0.036(3) 0.029(3) 0.034(3) 0.002(2) 0.009(2) -0.005(2)
C68 0.031(3) 0.028(2) 0.030(3) 0.002(2) 0.002(2) -0.002(2)
C69 0.044(3) 0.043(3) 0.030(3) 0.006(2) 0.003(3) 0.002(2)
C70 0.049(4) 0.071(4) 0.047(4) 0.013(3) -0.001(3) 0.003(3)
C71 0.059(4) 0.037(3) 0.034(3) 0.007(2) 0.003(3) 0.005(3)
C72 0.067(4) 0.043(3) 0.033(3) 0.006(3) 0.002(3) 0.000(3)
C73 0.049(4) 0.036(3) 0.042(4) -0.004(2) 0.011(3) 0.001(2)
C74 0.092(6) 0.045(4) 0.054(4) 0.000(3) 0.023(4) 0.015(3)
C75 0.059(4) 0.037(3) 0.045(4) 0.000(3) 0.005(3) 0.007(3)
C76 0.048(4) 0.051(4) 0.058(4) -0.005(3) 0.019(3) 0.005(3)
C77 0.049(4) 0.049(3) 0.029(3) 0.007(2) 0.005(3) 0.012(3)
C78 0.064(4) 0.058(4) 0.030(3) -0.005(3) 0.000(3) 0.008(3)
C79 0.053(4) 0.061(4) 0.040(4) 0.014(3) 0.018(3) 0.016(3)
C80 0.065(4) 0.066(4) 0.035(4) 0.011(3) 0.006(3) 0.026(3)
C81 0.038(3) 0.038(3) 0.040(3) -0.001(2) 0.001(3) -0.002(2)
C82 0.036(3) 0.044(3) 0.055(4) -0.005(3) 0.003(3) 0.004(2)
C83 0.045(3) 0.036(3) 0.052(4) -0.002(3) 0.005(3) 0.001(2)
C84 0.049(4) 0.044(3) 0.048(4) 0.005(3) 0.004(3) 0.013(3)
C85 0.045(4) 0.044(3) 0.053(4) -0.004(3) 0.001(3) 0.003(3)
C86 0.041(3) 0.043(3) 0.046(4) 0.000(3) 0.000(3) -0.004(3)
C87 0.041(3) 0.045(3) 0.045(4) -0.007(3) 0.006(3) -0.010(3)
C88 0.046(4) 0.046(3) 0.048(4) -0.010(3) 0.002(3) -0.001(3)
C89 0.068(5) 0.054(4) 0.044(4) -0.002(3) 0.006(3) 0.015(3)
C90 0.095(7) 0.130(9) 0.045(5) -0.010(5) 0.008(5) -0.060(7)
C91 0.127(9) 0.055(4) 0.070(6) 0.003(4) -0.009(6) -0.006(6)
C92 0.057(5) 0.091(6) 0.088(6) -0.004(5) 0.004(4) 0.030(5)
C93 0.077(6) 0.086(6) 0.062(5) 0.008(4) 0.003(4) -0.029(5)
C94 0.131(8) 0.050(4) 0.038(4) -0.016(3) -0.019(5) 0.030(5)
C95 0.075(6) 0.055(4) 0.095(7) 0.009(4) 0.035(5) -0.002(4)
C96 0.048(4) 0.077(6) 0.115(8) -0.034(5) 0.003(5) 0.008(4)
C97 0.123(8) 0.081(6) 0.055(5) 0.001(4) 0.008(6) 0.054(6)
C98 0.102(7) 0.047(4) 0.098(7) -0.004(4) 0.048(6) 0.003(4)
C99 0.062(5) 0.086(6) 0.080(6) -0.032(5) 0.014(5) -0.004(4)
C100 0.103(8) 0.110(8) 0.108(8) 0.008(6) 0.041(6) 0.043(6)
C101 0.085(6) 0.084(6) 0.072(6) 0.009(5) 0.016(5) 0.022(5)
C102 0.073(5) 0.074(5) 0.079(6) 0.014(5) 0.013(5) -0.005(4)
C103 0.070(6) 0.103(7) 0.087(7) 0.027(6) 0.011(5) -0.007(5)
C104 0.066(6) 0.116(8) 0.091(7) 0.033(6) 0.022(5) 0.025(5)
N1 0.024(2) 0.031(2) 0.034(2) 0.0055(17) 0.0009(18) 0.0016(15)
N2 0.025(2) 0.034(2) 0.030(2) 0.0012(18) 0.0036(19) 0.0004(17)
N3 0.028(2) 0.036(2) 0.028(2) 0.0029(18) -0.0011(19) -0.0070(17)
N4 0.059(4) 0.063(3) 0.041(3) -0.003(3) 0.008(3) 0.007(3)
N5 0.054(4) 0.144(7) 0.054(4) -0.024(5) 0.003(3) 0.016(5)
N6 0.085(5) 0.096(5) 0.065(5) -0.002(4) 0.011(4) 0.014(4)
N7 0.086(6) 0.078(5) 0.146(8) 0.024(5) 0.031(6) 0.035(4)
O1 0.0271(19) 0.040(2) 0.039(2) 0.0055(16) 0.0051(17) -0.0023(15)
O2 0.0345(19) 0.0315(18) 0.030(2) 0.0028(14) 0.0034(16) -0.0088(14)
O3 0.038(2) 0.042(2) 0.028(2) 0.0012(16) 0.0043(17) -0.0034(16)
O4 0.030(2) 0.044(2) 0.038(2) 0.0123(17) 0.0055(17) 0.0015(15)
O5 0.0249(18) 0.0333(18) 0.031(2) 0.0042(15) 0.0035(15) -0.0006(14)
O6 0.0275(17) 0.0352(19) 0.0386(19) 0.0076(16) 0.0047(14) -0.0004(15)
O7 0.0290(19) 0.043(2) 0.031(2) 0.0093(15) 0.0015(15) 0.0009(15)
O8 0.044(2) 0.0320(18) 0.033(2) 0.0024(15) 0.0044(17) 0.0047(16)
O9 0.037(2) 0.042(2) 0.031(2) 0.0071(16) 0.0067(17) 0.0071(16)
Bk1 0.02540(8) 0.03481(9) 0.03012(9) 0.00746(9) 0.00298(6) 0.00180(8)

loop_
_atom_type_symbol
_atom_type_description
_atom_type_scat_dispersion_real
_atom_type_scat_dispersion_imag
_atom_type_scat_source
C C 0.0033 0.0016 'International Tables Vol C Tables 4.2.6.8 and 6.1.1.4'
H H 0.0000 0.0000 'International Tables Vol C Tables 4.2.6.8 and 6.1.1.4'
N N 0.0061 0.0033 'International Tables Vol C Tables 4.2.6.8 and 6.1.1.4'
O O 0.0106 0.0060 'International Tables Vol C Tables 4.2.6.8 and 6.1.1.4'
Bk Bk3+ -6.8498 4.9086 'International Tables Vol C Tables 4.2.6.8 and 6.1.1.4'

loop_
_geom_angle_atom_site_label_1
_geom_angle_atom_site_label_2
_geom_angle_atom_site_label_3
_geom_angle
O1 C1 C2 125.9(5)
O1 C1 C6 118.7(5)
C2 C1 C6 115.4(5)
O1 C1 Bk1 40.0(2)
C2 C1 Bk1 159.8(4)
C6 C1 Bk1 80.6(3)
C3 C2 C1 116.6(5)
C3 C2 C13 123.1(5)
C1 C2 C13 120.3(5)
C2 C3 C4 128.7(5)
C2 C3 H3 115.6
C4 C3 H3 115.6
C5 C4 C3 115.1(5)
C5 C4 C17 124.4(5)
C3 C4 C17 120.4(5)
C4 C5 O2 122.2(5)
C4 C5 C6 119.6(4)
O2 C5 C6 118.1(4)
N1 C6 C5 121.4(4)
N1 C6 C1 114.2(5)
C5 C6 C1 124.4(5)
N1 C6 Bk1 41.0(2)
C5 C6 Bk1 159.2(3)
C1 C6 Bk1 74.2(3)
O3 C7 C8 126.5(5)
O3 C7 C12 117.3(4)
C8 C7 C12 116.2(5)
O3 C7 Bk1 37.6(2)
C8 C7 Bk1 163.4(4)
C12 C7 Bk1 79.9(3)
C9 C8 C7 117.2(5)
C9 C8 C21 122.9(5)
C7 C8 C21 119.9(5)
C8 C9 C10 128.1(5)
C8 C9 H9 115.9
C10 C9 H9 115.9
C11 C10 C9 114.3(5)
C11 C10 C25 125.2(5)
C9 C10 C25 120.5(4)
C10 C11 O2 121.7(5)
C10 C11 C12 121.0(5)
O2 C11 C12 117.3(4)
N1 C12 C11 122.8(5)
N1 C12 C7 114.7(4)
C11 C12 C7 122.5(4)
N1 C12 Bk1 40.0(2)
C11 C12 Bk1 161.5(3)
C7 C12 Bk1 75.2(3)
C14 C13 C16 109.1(5)
C14 C13 C2 110.9(4)
C16 C13 C2 111.1(5)
C14 C13 C15 109.7(5)
C16 C13 C15 107.3(5)
C2 C13 C15 108.6(4)
C13 C14 H14A 109.5
C13 C14 H14B 109.5
H14A C14 H14B 109.5
C13 C14 H14C 109.5
H14A C14 H14C 109.5
H14B C14 H14C 109.5
C13 C15 H15A 109.5
C13 C15 H15B 109.5
H15A C15 H15B 109.5
C13 C15 H15C 109.5
H15A C15 H15C 109.5
H15B C15 H15C 109.5
C13 C16 H16A 109.5
C13 C16 H16B 109.5
H16A C16 H16B 109.5
C13 C16 H16C 109.5
H16A C16 H16C 109.5
H16B C16 H16C 109.5
C19 C17 C4 111.6(4)
C19 C17 C18 107.9(5)
C4 C17 C18 111.7(5)
C19 C17 C20 109.7(5)
C4 C17 C20 108.1(4)
C18 C17 C20 107.7(5)
C17 C18 H18A 109.5
C17 C18 H18B 109.5
H18A C18 H18B 109.5
C17 C18 H18C 109.5
H18A C18 H18C 109.5
H18B C18 H18C 109.5
C17 C19 H19A 109.5
C17 C19 H19B 109.5
H19A C19 H19B 109.5
C17 C19 H19C 109.5
H19A C19 H19C 109.5
H19B C19 H19C 109.5
C17 C20 H20A 109.5
C17 C20 H20B 109.5
H20A C20 H20B 109.5
C17 C20 H20C 109.5
H20A C20 H20C 109.5
H20B C20 H20C 109.5
C23 C21 C22 109.7(5)
C23 C21 C8 109.6(5)
C22 C21 C8 109.9(4)
C23 C21 C24 108.1(5)
C22 C21 C24 108.1(5)
C8 C21 C24 111.3(5)
C21 C22 H22A 109.5
C21 C22 H22B 109.5
H22A C22 H22B 109.5
C21 C22 H22C 109.5
H22A C22 H22C 109.5
H22B C22 H22C 109.5
C21 C23 H23A 109.5
C21 C23 H23B 109.5
H23A C23 H23B 109.5
C21 C23 H23C 109.5
H23A C23 H23C 109.5
H23B C23 H23C 109.5
C21 C24 H24A 109.5
C21 C24 H24B 109.5
H24A C24 H24B 109.5
C21 C24 H24C 109.5
H24A C24 H24C 109.5
H24B C24 H24C 109.5
C27 C25 C10 110.3(4)
C27 C25 C26 110.3(5)
C10 C25 C26 109.6(4)
C27 C25 C28 107.3(4)
C10 C25 C28 112.7(4)
C26 C25 C28 106.6(4)
C25 C26 H26A 109.5
C25 C26 H26B 109.5
H26A C26 H26B 109.5
C25 C26 H26C 109.5
H26A C26 H26C 109.5
H26B C26 H26C 109.5
C25 C27 H27A 109.5
C25 C27 H27B 109.5
H27A C27 H27B 109.5
C25 C27 H27C 109.5
H27A C27 H27C 109.5
H27B C27 H27C 109.5
C25 C28 H28A 109.5
C25 C28 H28B 109.5
H28A C28 H28B 109.5
C25 C28 H28C 109.5
H28A C28 H28C 109.5
H28B C28 H28C 109.5
O4 C29 C30 126.7(5)
O4 C29 C34 117.7(4)
C30 C29 C34 115.6(4)
O4 C29 Bk1 37.8(2)
C30 C29 Bk1 161.7(3)
C34 C29 Bk1 80.6(3)
C31 C30 C29 117.4(5)
C31 C30 C41 121.5(4)
C29 C30 C41 120.9(4)
C30 C31 C32 128.5(5)
C30 C31 H31 115.7
C32 C31 H31 115.7
C33 C32 C31 115.0(4)
C33 C32 C45 124.3(4)
C31 C32 C45 120.5(4)
C32 C33 O5 121.9(4)
C32 C33 C34 119.7(4)
O5 C33 C34 118.4(4)
N2 C34 C33 121.2(4)
N2 C34 C29 115.0(4)
C33 C34 C29 123.7(4)
N2 C34 Bk1 40.7(2)
C33 C34 Bk1 160.5(3)
C29 C34 Bk1 74.5(3)
O6 C35 C36 125.7(5)
O6 C35 C40 118.1(4)
C36 C35 C40 116.1(4)
O6 C35 Bk1 37.4(2)
C36 C35 Bk1 162.4(3)
C40 C35 Bk1 80.9(3)
C37 C36 C35 117.4(5)
C37 C36 C49 123.3(5)
C35 C36 C49 119.3(4)
C36 C37 C38 127.8(5)
C36 C37 H37 116.1
C38 C37 H37 116.1
C39 C38 C37 115.2(4)
C39 C38 C53 123.5(4)
C37 C38 C53 121.2(4)
C38 C39 O5 121.8(4)
C38 C39 C40 120.7(4)
O5 C39 C40 117.5(4)
N2 C40 C39 122.4(5)
N2 C40 C35 114.8(4)
C39 C40 C35 122.7(4)
N2 C40 Bk1 40.9(2)
C39 C40 Bk1 162.1(3)
C35 C40 Bk1 74.1(3)
C43 C41 C42 108.1(5)
C43 C41 C30 111.8(5)
C42 C41 C30 112.3(4)
C43 C41 C44 108.5(5)
C42 C41 C44 108.5(5)
C30 C41 C44 107.6(5)
C41 C42 H42A 109.5
C41 C42 H42B 109.5
H42A C42 H42B 109.5
C41 C42 H42C 109.5
H42A C42 H42C 109.5
H42B C42 H42C 109.5
C41 C43 H43A 109.5
C41 C43 H43B 109.5
H43A C43 H43B 109.5
C41 C43 H43C 109.5
H43A C43 H43C 109.5
H43B C43 H43C 109.5
C41 C44 H44A 109.5
C41 C44 H44B 109.5
H44A C44 H44B 109.5
C41 C44 H44C 109.5
H44A C44 H44C 109.5
H44B C44 H44C 109.5
C46 C45 C47 107.4(4)
C46 C45 C48 107.0(4)
C47 C45 C48 111.1(4)
C46 C45 C32 112.1(4)
C47 C45 C32 108.3(4)
C48 C45 C32 111.0(4)
C45 C46 H46A 109.5
C45 C46 H46B 109.5
H46A C46 H46B 109.5
C45 C46 H46C 109.5
H46A C46 H46C 109.5
H46B C46 H46C 109.5
C45 C47 H47A 109.5
C45 C47 H47B 109.5
H47A C47 H47B 109.5
C45 C47 H47C 109.5
H47A C47 H47C 109.5
H47B C47 H47C 109.5
C45 C48 H48A 109.5
C45 C48 H48B 109.5
H48A C48 H48B 109.5
C45 C48 H48C 109.5
H48A C48 H48C 109.5
H48B C48 H48C 109.5
C36 C49 C50 110.7(4)
C36 C49 C51 109.3(4)
C50 C49 C51 109.9(5)
C36 C49 C52 111.8(4)
C50 C49 C52 108.7(4)
C51 C49 C52 106.4(4)
C49 C50 H50A 109.5
C49 C50 H50B 109.5
H50A C50 H50B 109.5
C49 C50 H50C 109.5
H50A C50 H50C 109.5
H50B C50 H50C 109.5
C49 C51 H51A 109.5
C49 C51 H51B 109.5
H51A C51 H51B 109.5
C49 C51 H51C 109.5
H51A C51 H51C 109.5
H51B C51 H51C 109.5
C49 C52 H52A 109.5
C49 C52 H52B 109.5
H52A C52 H52B 109.5
C49 C52 H52C 109.5
H52A C52 H52C 109.5
H52B C52 H52C 109.5
C54 C53 C38 111.2(4)
C54 C53 C55 110.7(4)
C38 C53 C55 109.1(4)
C54 C53 C56 106.4(4)
C38 C53 C56 111.7(4)
C55 C53 C56 107.6(4)
C53 C54 H54A 109.5
C53 C54 H54B 109.5
H54A C54 H54B 109.5
C53 C54 H54C 109.5
H54A C54 H54C 109.5
H54B C54 H54C 109.5
C53 C55 H55A 109.5
C53 C55 H55B 109.5
H55A C55 H55B 109.5
C53 C55 H55C 109.5
H55A C55 H55C 109.5
H55B C55 H55C 109.5
C53 C56 H56A 109.5
C53 C56 H56B 109.5
H56A C56 H56B 109.5
C53 C56 H56C 109.5
H56A C56 H56C 109.5
H56B C56 H56C 109.5
O7 C57 C58 125.2(5)
O7 C57 C62 118.3(5)
C58 C57 C62 116.5(5)
O7 C57 Bk1 38.0(2)
C58 C57 Bk1 162.0(4)
C62 C57 Bk1 80.6(3)
C59 C58 C57 116.8(5)
C59 C58 C69 122.8(5)
C57 C58 C69 120.4(5)
C58 C59 C60 128.3(5)
C58 C59 H59 115.8
C60 C59 H59 115.8
C61 C60 C59 114.6(5)
C61 C60 C73 123.8(5)
C59 C60 C73 121.5(5)
C60 C61 O8 121.2(5)
C60 C61 C62 121.0(5)
O8 C61 C62 117.8(5)
N3 C62 C61 122.6(5)
N3 C62 C57 114.7(5)
C61 C62 C57 122.5(5)
N3 C62 Bk1 40.8(2)
C61 C62 Bk1 160.1(4)
C57 C62 Bk1 74.5(3)
O9 C63 C64 126.3(5)
O9 C63 C68 118.8(5)
C64 C63 C68 114.9(5)
O9 C63 Bk1 38.2(2)
C64 C63 Bk1 162.5(4)
C68 C63 Bk1 81.2(3)
C65 C64 C63 117.4(5)
C65 C64 C77 123.7(5)
C63 C64 C77 118.9(5)
C64 C65 C66 129.0(5)
C64 C65 H65 115.5
C66 C65 H65 115.5
C67 C66 C65 113.7(5)
C67 C66 C81 125.0(5)
C65 C66 C81 121.2(5)
C66 C67 O8 120.7(5)
C66 C67 C68 121.3(5)
O8 C67 C68 118.0(4)
N3 C68 C67 122.5(5)
N3 C68 C63 113.9(4)
C67 C68 C63 123.4(5)
N3 C68 Bk1 40.3(2)
C67 C68 Bk1 160.4(4)
C63 C68 Bk1 73.9(3)
C72 C69 C58 112.1(5)
C72 C69 C70 108.3(5)
C58 C69 C70 108.8(5)
C72 C69 C71 109.4(5)
C58 C69 C71 109.1(4)
C70 C69 C71 109.1(5)
C69 C70 H70A 109.5
C69 C70 H70B 109.5
H70A C70 H70B 109.5
C69 C70 H70C 109.5
H70A C70 H70C 109.5
H70B C70 H70C 109.5
C69 C71 H71A 109.5
C69 C71 H71B 109.5
H71A C71 H71B 109.5
C69 C71 H71C 109.5
H71A C71 H71C 109.5
H71B C71 H71C 109.5
C69 C72 H72A 109.5
C69 C72 H72B 109.5
H72A C72 H72B 109.5
C69 C72 H72C 109.5
H72A C72 H72C 109.5
H72B C72 H72C 109.5
C75 C73 C74 107.8(5)
C75 C73 C76 110.5(5)
C74 C73 C76 107.3(5)
C75 C73 C60 111.8(5)
C74 C73 C60 111.6(5)
C76 C73 C60 107.6(4)
C73 C74 H74A 109.5
C73 C74 H74B 109.5
H74A C74 H74B 109.5
C73 C74 H74C 109.5
H74A C74 H74C 109.5
H74B C74 H74C 109.5
C73 C75 H75A 109.5
C73 C75 H75B 109.5
H75A C75 H75B 109.5
C73 C75 H75C 109.5
H75A C75 H75C 109.5
H75B C75 H75C 109.5
C73 C76 H76A 109.5
C73 C76 H76B 109.5
H76A C76 H76B 109.5
C73 C76 H76C 109.5
H76A C76 H76C 109.5
H76B C76 H76C 109.5
C64 C77 C80 111.9(5)
C64 C77 C78 110.0(5)
C80 C77 C78 108.3(5)
C64 C77 C79 110.3(5)
C80 C77 C79 107.0(5)
C78 C77 C79 109.2(5)
C77 C78 H78A 109.5
C77 C78 H78B 109.5
H78A C78 H78B 109.5
C77 C78 H78C 109.5
H78A C78 H78C 109.5
H78B C78 H78C 109.5
C77 C79 H79A 109.5
C77 C79 H79B 109.5
H79A C79 H79B 109.5
C77 C79 H79C 109.5
H79A C79 H79C 109.5
H79B C79 H79C 109.5
C77 C80 H80A 109.5
C77 C80 H80B 109.5
H80A C80 H80B 109.5
C77 C80 H80C 109.5
H80A C80 H80C 109.5
H80B C80 H80C 109.5
C84 C81 C82 107.0(5)
C84 C81 C66 112.7(5)
C82 C81 C66 110.7(4)
C84 C81 C83 107.5(5)
C82 C81 C83 110.0(5)
C66 C81 C83 109.0(4)
C81 C82 H82A 109.5
C81 C82 H82B 109.5
H82A C82 H82B 109.5
C81 C82 H82C 109.5
H82A C82 H82C 109.5
H82B C82 H82C 109.5
C81 C83 H83A 109.5
C81 C83 H83B 109.5
H83A C83 H83B 109.5
C81 C83 H83C 109.5
H83A C83 H83C 109.5
H83B C83 H83C 109.5
C81 C84 H84A 109.5
C81 C84 H84B 109.5
H84A C84 H84B 109.5
C81 C84 H84C 109.5
H84A C84 H84C 109.5
H84B C84 H84C 109.5
N4 C85 C86 124.6(6)
N4 C85 H85 117.7
C86 C85 H85 117.7
C85 C86 C87 119.5(6)
C85 C86 H86 120.3
C87 C86 H86 120.3
C86 C87 C88 117.5(6)
C86 C87 H87 121.3
C88 C87 H87 121.3
C89 C88 C87 118.8(6)
C89 C88 H88 120.6
C87 C88 H88 120.6
N4 C89 C88 125.0(6)
N4 C89 H89 117.5
C88 C89 H89 117.5
N5 C90 C91 124.0(9)
N5 C90 H90 118.0
C91 C90 H90 118.0
C92 C91 C90 119.7(8)
C92 C91 H91 120.1
C90 C91 H91 120.1
C91 C92 C93 119.0(8)
C91 C92 H92 120.5
C93 C92 H92 120.5
C92 C93 C94 118.0(8)
C92 C93 H93 121.0
C94 C93 H93 121.0
N5 C94 C93 122.6(7)
N5 C94 H94 118.7
C93 C94 H94 118.7
N6 C95 C96 122.6(8)
N6 C95 H95 118.7
C96 C95 H95 118.7
C97 C96 C95 118.0(8)
C97 C96 H96 121.0
C95 C96 H96 121.0
C98 C97 C96 119.4(8)
C98 C97 H97 120.3
C96 C97 H97 120.3
C99 C98 C97 119.5(9)
C99 C98 H98 120.2
C97 C98 H98 120.2
C98 C99 N6 123.2(8)
C98 C99 H99 118.4
N6 C99 H99 118.4
C101 C100 N7 121.2(9)
C101 C100 H100 119.4
N7 C100 H100 119.4
C102 C101 C100 118.6(9)
C102 C101 H101 120.7
C100 C101 H101 120.7
C101 C102 C103 120.1(9)
C101 C102 H102 119.9
C103 C102 H102 119.9
C104 C103 C102 119.1(10)
C104 C103 H103 120.5
C102 C103 H103 120.5
C103 C104 N7 125.2(9)
C103 C104 H104 117.4
N7 C104 H104 117.4
C12 N1 C6 120.0(4)
C12 N1 Bk1 120.1(3)
C6 N1 Bk1 118.7(3)
C40 N2 C34 120.2(4)
C40 N2 Bk1 119.4(3)
C34 N2 Bk1 119.5(3)
C62 N3 C68 119.2(5)
C62 N3 Bk1 119.4(3)
C68 N3 Bk1 119.6(3)
C85 N4 C89 114.6(6)
C94 N5 C90 116.6(8)
C95 N6 C99 117.4(7)
C104 N7 C100 115.9(8)
C1 O1 Bk1 120.8(3)
C11 O2 C5 120.0(4)
C7 O3 Bk1 123.5(3)
C29 O4 Bk1 123.7(3)
C33 O5 C39 120.2(4)
C35 O6 Bk1 124.5(3)
C57 O7 Bk1 123.5(3)
C61 O8 C67 119.7(4)
C63 O9 Bk1 123.1(3)
O3 Bk1 O7 80.04(12)
O3 Bk1 O9 88.24(12)
O7 Bk1 O9 125.73(12)
O3 Bk1 O6 147.45(11)
O7 Bk1 O6 85.45(11)
O9 Bk1 O6 76.86(11)
O3 Bk1 O1 126.15(12)
O7 Bk1 O1 148.42(12)
O9 Bk1 O1 77.18(12)
O6 Bk1 O1 78.92(11)
O3 Bk1 O4 79.82(12)
O7 Bk1 O4 77.91(12)
O9 Bk1 O4 151.39(12)
O6 Bk1 O4 125.35(11)
O1 Bk1 O4 88.98(12)
O3 Bk1 N1 63.49(12)
O7 Bk1 N1 142.16(12)
O9 Bk1 N1 65.71(12)
O6 Bk1 N1 130.99(12)
O1 Bk1 N1 63.25(12)
O4 Bk1 N1 85.72(12)
O3 Bk1 N3 81.05(12)
O7 Bk1 N3 62.85(12)
O9 Bk1 N3 63.02(13)
O6 Bk1 N3 66.40(12)
O1 Bk1 N3 131.47(12)
O4 Bk1 N3 138.66(13)
N1 Bk1 N3 117.20(13)
O3 Bk1 N2 134.75(12)
O7 Bk1 N2 68.65(12)
O9 Bk1 N2 136.54(12)
O6 Bk1 N2 62.79(12)
O1 Bk1 N2 79.79(12)
O4 Bk1 N2 62.65(12)
N1 Bk1 N2 131.78(13)
N3 Bk1 N2 110.31(13)
O3 Bk1 C1 108.70(12)
O7 Bk1 C1 166.76(12)
O9 Bk1 C1 65.65(12)
O6 Bk1 C1 91.44(12)
O1 Bk1 C1 19.24(11)
O4 Bk1 C1 93.58(12)
N1 Bk1 C1 45.22(12)
N3 Bk1 C1 127.31(12)
N2 Bk1 C1 98.49(13)
O3 Bk1 C57 81.63(12)
O7 Bk1 C57 18.51(11)
O9 Bk1 C57 107.60(12)
O6 Bk1 C57 75.76(12)
O1 Bk1 C57 152.21(12)
O4 Bk1 C57 96.35(12)
N1 Bk1 C57 144.19(13)
N3 Bk1 C57 44.58(13)
N2 Bk1 C57 78.58(13)
C1 Bk1 C57 166.84(12)
O3 Bk1 C63 88.91(12)
O7 Bk1 C63 107.58(12)
O9 Bk1 C63 18.71(12)
O6 Bk1 C63 67.90(12)
O1 Bk1 C63 91.77(12)
O4 Bk1 C63 166.53(12)
N1 Bk1 C63 82.63(12)
N3 Bk1 C63 44.74(13)
N2 Bk1 C63 130.69(13)
C1 Bk1 C63 82.98(12)
C57 Bk1 C63 89.23(13)

loop_
_geom_bond_atom_site_label_1
_geom_bond_atom_site_label_2
_geom_bond_distance
C1 O1 1.261(6)
C1 C2 1.440(7)
C1 C6 1.456(7)
C1 Bk1 3.288(5)
C2 C3 1.372(8)
C2 C13 1.541(7)
C3 C4 1.441(7)
C3 H3 0.9500
C4 C5 1.361(7)
C4 C17 1.543(7)
C5 O2 1.396(5)
C5 C6 1.428(7)
C6 N1 1.333(6)
C6 Bk1 3.371(5)
C7 O3 1.293(6)
C7 C8 1.415(7)
C7 C12 1.450(7)
C7 Bk1 3.328(5)
C8 C9 1.376(7)
C8 C21 1.541(7)
C9 C10 1.428(7)
C9 H9 0.9500
C10 C11 1.370(7)
C10 C25 1.535(7)
C11 O2 1.389(6)
C11 C12 1.419(7)
C12 N1 1.329(6)
C12 Bk1 3.390(5)
C13 C14 1.526(8)
C13 C16 1.538(8)
C13 C15 1.551(8)
C14 H14A 0.9800
C14 H14B 0.9800
C14 H14C 0.9800
C15 H15A 0.9800
C15 H15B 0.9800
C15 H15C 0.9800
C16 H16A 0.9800
C16 H16B 0.9800
C16 H16C 0.9800
C17 C19 1.528(8)
C17 C18 1.543(7)
C17 C20 1.549(8)
C18 H18A 0.9800
C18 H18B 0.9800
C18 H18C 0.9800
C19 H19A 0.9800
C19 H19B 0.9800
C19 H19C 0.9800
C20 H20A 0.9800
C20 H20B 0.9800
C20 H20C 0.9800
C21 C23 1.524(8)
C21 C22 1.532(7)
C21 C24 1.545(8)
C22 H22A 0.9800
C22 H22B 0.9800
C22 H22C 0.9800
C23 H23A 0.9800
C23 H23B 0.9800
C23 H23C 0.9800
C24 H24A 0.9800
C24 H24B 0.9800
C24 H24C 0.9800
C25 C27 1.528(7)
C25 C26 1.536(7)
C25 C28 1.538(7)
C26 H26A 0.9800
C26 H26B 0.9800
C26 H26C 0.9800
C27 H27A 0.9800
C27 H27B 0.9800
C27 H27C 0.9800
C28 H28A 0.9800
C28 H28B 0.9800
C28 H28C 0.9800
C29 O4 1.277(6)
C29 C30 1.420(7)
C29 C34 1.463(7)
C29 Bk1 3.349(5)
C30 C31 1.379(7)
C30 C41 1.540(7)
C31 C32 1.428(7)
C31 H31 0.9500
C32 C33 1.375(7)
C32 C45 1.544(7)
C33 O5 1.381(6)
C33 C34 1.433(7)
C34 N2 1.330(6)
C34 Bk1 3.428(5)
C35 O6 1.261(6)
C35 C36 1.435(7)
C35 C40 1.465(7)
C35 Bk1 3.334(5)
C36 C37 1.377(7)
C36 C49 1.520(7)
C37 C38 1.436(7)
C37 H37 0.9500
C38 C39 1.374(7)
C38 C53 1.540(7)
C39 O5 1.387(6)
C39 C40 1.425(7)
C40 N2 1.328(6)
C40 Bk1 3.423(5)
C41 C43 1.505(9)
C41 C42 1.528(7)
C41 C44 1.544(8)
C42 H42A 0.9800
C42 H42B 0.9800
C42 H42C 0.9800
C43 H43A 0.9800
C43 H43B 0.9800
C43 H43C 0.9800
C44 H44A 0.9800
C44 H44B 0.9800
C44 H44C 0.9800
C45 C46 1.533(7)
C45 C47 1.537(7)
C45 C48 1.538(7)
C46 H46A 0.9800
C46 H46B 0.9800
C46 H46C 0.9800
C47 H47A 0.9800
C47 H47B 0.9800
C47 H47C 0.9800
C48 H48A 0.9800
C48 H48B 0.9800
C48 H48C 0.9800
C49 C50 1.527(8)
C49 C51 1.547(7)
C49 C52 1.554(7)
C50 H50A 0.9800
C50 H50B 0.9800
C50 H50C 0.9800
C51 H51A 0.9800
C51 H51B 0.9800
C51 H51C 0.9800
C52 H52A 0.9800
C52 H52B 0.9800
C52 H52C 0.9800
C53 C54 1.526(7)
C53 C55 1.541(7)
C53 C56 1.544(7)
C54 H54A 0.9800
C54 H54B 0.9800
C54 H54C 0.9800
C55 H55A 0.9800
C55 H55B 0.9800
C55 H55C 0.9800
C56 H56A 0.9800
C56 H56B 0.9800
C56 H56C 0.9800
C57 O7 1.262(6)
C57 C58 1.436(7)
C57 C62 1.450(7)
C57 Bk1 3.315(5)
C58 C59 1.379(7)
C58 C69 1.537(7)
C59 C60 1.433(7)
C59 H59 0.9500
C60 C61 1.369(8)
C60 C73 1.548(8)
C61 O8 1.391(6)
C61 C62 1.434(7)
C62 N3 1.320(6)
C62 Bk1 3.393(5)
C63 O9 1.272(6)
C63 C64 1.442(7)
C63 C68 1.451(7)
C63 Bk1 3.322(5)
C64 C65 1.357(7)
C64 C77 1.525(7)
C65 C66 1.433(7)
C65 H65 0.9500
C66 C67 1.363(7)
C66 C81 1.541(7)
C67 O8 1.395(6)
C67 C68 1.417(7)
C68 N3 1.346(6)
C68 Bk1 3.416(5)
C69 C72 1.530(8)
C69 C70 1.540(8)
C69 C71 1.556(8)
C70 H70A 0.9800
C70 H70B 0.9800
C70 H70C 0.9800
C71 H71A 0.9800
C71 H71B 0.9800
C71 H71C 0.9800
C72 H72A 0.9800
C72 H72B 0.9800
C72 H72C 0.9800
C73 C75 1.525(7)
C73 C74 1.528(8)
C73 C76 1.546(8)
C74 H74A 0.9800
C74 H74B 0.9800
C74 H74C 0.9800
C75 H75A 0.9800
C75 H75B 0.9800
C75 H75C 0.9800
C76 H76A 0.9800
C76 H76B 0.9800
C76 H76C 0.9800
C77 C80 1.532(7)
C77 C78 1.541(8)
C77 C79 1.551(8)
C78 H78A 0.9800
C78 H78B 0.9800
C78 H78C 0.9800
C79 H79A 0.9800
C79 H79B 0.9800
C79 H79C 0.9800
C80 H80A 0.9800
C80 H80B 0.9800
C80 H80C 0.9800
C81 C84 1.527(8)
C81 C82 1.540(8)
C81 C83 1.544(7)
C82 H82A 0.9800
C82 H82B 0.9800
C82 H82C 0.9800
C83 H83A 0.9800
C83 H83B 0.9800
C83 H83C 0.9800
C84 H84A 0.9800
C84 H84B 0.9800
C84 H84C 0.9800
C85 N4 1.339(8)
C85 C86 1.373(8)
C85 H85 0.9500
C86 C87 1.380(8)
C86 H86 0.9500
C87 C88 1.386(8)
C87 H87 0.9500
C88 C89 1.369(9)
C88 H88 0.9500
C89 N4 1.351(8)
C89 H89 0.9500
C90 N5 1.313(12)
C90 C91 1.326(13)
C90 H90 0.9500
C91 C92 1.321(12)
C91 H91 0.9500
C92 C93 1.353(11)
C92 H92 0.9500
C93 C94 1.374(12)
C93 H93 0.9500
C94 N5 1.309(11)
C94 H94 0.9500
C95 N6 1.308(10)
C95 C96 1.380(11)
C95 H95 0.9500
C96 C97 1.356(12)
C96 H96 0.9500
C97 C98 1.347(12)
C97 H97 0.9500
C98 C99 1.327(11)
C98 H98 0.9500
C99 N6 1.337(10)
C99 H99 0.9500
C100 C101 1.364(11)
C100 N7 1.405(12)
C100 H100 0.9500
C101 C102 1.359(11)
C101 H101 0.9500
C102 C103 1.365(11)
C102 H102 0.9500
C103 C104 1.316(12)
C103 H103 0.9500
C104 N7 1.320(12)
C104 H104 0.9500
N1 Bk1 2.522(4)
N2 Bk1 2.571(4)
N3 Bk1 2.544(4)
O1 Bk1 2.459(4)
O3 Bk1 2.436(3)
O4 Bk1 2.468(3)
O6 Bk1 2.454(3)
O7 Bk1 2.447(4)
O9 Bk1 2.452(3)

loop_
_geom_torsion_atom_site_label_1
_geom_torsion_atom_site_label_2
_geom_torsion_atom_site_label_3
_geom_torsion_atom_site_label_4
_geom_torsion
O1 C1 C2 C3 179.5(5)
C6 C1 C2 C3 0.1(7)
Bk1 C1 C2 C3 140.2(8)
O1 C1 C2 C13 -0.6(8)
C6 C1 C2 C13 180.0(4)
Bk1 C1 C2 C13 -39.9(12)
C1 C2 C3 C4 0.9(8)
C13 C2 C3 C4 -179.0(5)
C2 C3 C4 C5 0.5(8)
C2 C3 C4 C17 -176.1(5)
C3 C4 C5 O2 178.8(4)
C17 C4 C5 O2 -4.7(8)
C3 C4 C5 C6 -2.9(7)
C17 C4 C5 C6 173.6(5)
C4 C5 C6 N1 -174.4(4)
O2 C5 C6 N1 4.0(7)
C4 C5 C6 C1 4.1(7)
O2 C5 C6 C1 -177.6(4)
C4 C5 C6 Bk1 -146.6(7)
O2 C5 C6 Bk1 31.8(11)
O1 C1 C6 N1 -3.4(6)
C2 C1 C6 N1 176.1(4)
Bk1 C1 C6 N1 9.0(4)
O1 C1 C6 C5 178.0(4)
C2 C1 C6 C5 -2.5(7)
Bk1 C1 C6 C5 -169.6(5)
O1 C1 C6 Bk1 -12.4(4)
C2 C1 C6 Bk1 167.0(4)
O3 C7 C8 C9 -172.6(5)
C12 C7 C8 C9 6.9(7)
Bk1 C7 C8 C9 173.2(9)
O3 C7 C8 C21 6.1(8)
C12 C7 C8 C21 -174.4(4)
Bk1 C7 C8 C21 -8.2(14)
C7 C8 C9 C10 0.0(8)
C21 C8 C9 C10 -178.6(5)
C8 C9 C10 C11 -4.3(8)
C8 C9 C10 C25 176.8(5)
C9 C10 C11 O2 -179.5(4)
C25 C10 C11 O2 -0.7(8)
C9 C10 C11 C12 1.2(7)
C25 C10 C11 C12 -180.0(4)
C10 C11 C12 N1 -173.8(4)
O2 C11 C12 N1 6.9(7)
C10 C11 C12 C7 5.9(7)
O2 C11 C12 C7 -173.5(4)
C10 C11 C12 Bk1 167.1(8)
O2 C11 C12 Bk1 -12.3(13)
O3 C7 C12 N1 -10.8(6)
C8 C7 C12 N1 169.7(4)
Bk1 C7 C12 N1 -6.4(4)
O3 C7 C12 C11 169.5(4)
C8 C7 C12 C11 -10.0(7)
Bk1 C7 C12 C11 173.9(4)
O3 C7 C12 Bk1 -4.4(4)
C8 C7 C12 Bk1 176.0(4)
C3 C2 C13 C14 -121.4(6)
C1 C2 C13 C14 58.7(6)
C3 C2 C13 C16 0.2(7)
C1 C2 C13 C16 -179.7(5)
C3 C2 C13 C15 118.0(6)
C1 C2 C13 C15 -61.9(7)
C5 C4 C17 C19 56.3(7)
C3 C4 C17 C19 -127.4(5)
C5 C4 C17 C18 177.2(5)
C3 C4 C17 C18 -6.5(7)
C5 C4 C17 C20 -64.5(6)
C3 C4 C17 C20 111.8(5)
C9 C8 C21 C23 112.3(6)
C7 C8 C21 C23 -66.3(6)
C9 C8 C21 C22 -127.1(5)
C7 C8 C21 C22 54.4(6)
C9 C8 C21 C24 -7.3(7)
C7 C8 C21 C24 174.1(5)
C11 C10 C25 C27 -61.2(6)
C9 C10 C25 C27 117.6(5)
C11 C10 C25 C26 60.4(6)
C9 C10 C25 C26 -120.9(5)
C11 C10 C25 C28 178.9(5)
C9 C10 C25 C28 -2.4(6)
O4 C29 C30 C31 -179.5(5)
C34 C29 C30 C31 2.3(7)
Bk1 C29 C30 C31 152.6(9)
O4 C29 C30 C41 5.8(8)
C34 C29 C30 C41 -172.4(5)
Bk1 C29 C30 C41 -22.1(14)
C29 C30 C31 C32 -1.4(8)
C41 C30 C31 C32 173.3(5)
C30 C31 C32 C33 -0.7(8)
C30 C31 C32 C45 -176.0(5)
C31 C32 C33 O5 -177.7(4)
C45 C32 C33 O5 -2.6(8)
C31 C32 C33 C34 1.7(7)
C45 C32 C33 C34 176.7(4)
C32 C33 C34 N2 -177.2(5)
O5 C33 C34 N2 2.1(7)
C32 C33 C34 C29 -0.7(7)
O5 C33 C34 C29 178.7(4)
C32 C33 C34 Bk1 -158.0(8)
O5 C33 C34 Bk1 21.4(12)
O4 C29 C34 N2 -3.1(7)
C30 C29 C34 N2 175.3(4)
Bk1 C29 C34 N2 4.4(4)
O4 C29 C34 C33 -179.8(5)
C30 C29 C34 C33 -1.4(7)
Bk1 C29 C34 C33 -172.3(5)
O4 C29 C34 Bk1 -7.5(4)
C30 C29 C34 Bk1 170.9(4)
O6 C35 C36 C37 -178.3(5)
C40 C35 C36 C37 -0.2(7)
Bk1 C35 C36 C37 -164.2(9)
O6 C35 C36 C49 0.5(8)
C40 C35 C36 C49 178.6(4)
Bk1 C35 C36 C49 14.7(15)
C35 C36 C37 C38 0.5(8)
C49 C36 C37 C38 -178.3(5)
C36 C37 C38 C39 1.3(8)
C36 C37 C38 C53 -178.0(5)
C37 C38 C39 O5 176.8(4)
C53 C38 C39 O5 -3.9(8)
C37 C38 C39 C40 -3.3(7)
C53 C38 C39 C40 176.0(5)
C38 C39 C40 N2 -179.5(5)
O5 C39 C40 N2 0.4(7)
C38 C39 C40 C35 3.8(8)
O5 C39 C40 C35 -176.3(4)
C38 C39 C40 Bk1 162.3(8)
O5 C39 C40 Bk1 -17.8(14)
O6 C35 C40 N2 -0.5(7)
C36 C35 C40 N2 -178.8(4)
Bk1 C35 C40 N2 -3.6(4)
O6 C35 C40 C39 176.4(5)
C36 C35 C40 C39 -1.8(7)
Bk1 C35 C40 C39 173.3(5)
O6 C35 C40 Bk1 3.1(4)
C36 C35 C40 Bk1 -175.1(4)
C31 C30 C41 C43 130.3(6)
C29 C30 C41 C43 -55.2(7)
C31 C30 C41 C42 8.6(8)
C29 C30 C41 C42 -176.9(5)
C31 C30 C41 C44 -110.7(6)
C29 C30 C41 C44 63.8(7)
C33 C32 C45 C46 173.1(5)
C31 C32 C45 C46 -12.1(7)
C33 C32 C45 C47 -68.5(6)
C31 C32 C45 C47 106.3(5)
C33 C32 C45 C48 53.7(6)
C31 C32 C45 C48 -131.5(5)
C37 C36 C49 C50 -123.2(5)
C35 C36 C49 C50 58.0(6)
C37 C36 C49 C51 115.6(6)
C35 C36 C49 C51 -63.2(6)
C37 C36 C49 C52 -1.9(7)
C35 C36 C49 C52 179.2(5)
C39 C38 C53 C54 57.0(6)
C37 C38 C53 C54 -123.8(5)
C39 C38 C53 C55 -65.4(6)
C37 C38 C53 C55 113.8(5)
C39 C38 C53 C56 175.7(5)
C37 C38 C53 C56 -5.1(7)
O7 C57 C58 C59 -172.3(5)
C62 C57 C58 C59 5.7(7)
Bk1 C57 C58 C59 -154.3(9)
O7 C57 C58 C69 6.1(8)
C62 C57 C58 C69 -175.9(5)
Bk1 C57 C58 C69 24.1(14)
C57 C58 C59 C60 -1.5(8)
C69 C58 C59 C60 -179.9(5)
C58 C59 C60 C61 -3.6(8)
C58 C59 C60 C73 173.9(5)
C59 C60 C61 O8 -177.3(4)
C73 C60 C61 O8 5.3(8)
C59 C60 C61 C62 4.0(8)
C73 C60 C61 C62 -173.3(5)
C60 C61 C62 N3 175.1(5)
O8 C61 C62 N3 -3.6(7)
C60 C61 C62 C57 0.2(8)
O8 C61 C62 C57 -178.5(4)
C60 C61 C62 Bk1 146.0(8)
O8 C61 C62 Bk1 -32.7(13)
O7 C57 C62 N3 -2.5(7)
C58 C57 C62 N3 179.4(4)
Bk1 C57 C62 N3 -6.8(4)
O7 C57 C62 C61 172.8(5)
C58 C57 C62 C61 -5.3(7)
Bk1 C57 C62 C61 168.5(5)
O7 C57 C62 Bk1 4.3(4)
C58 C57 C62 Bk1 -173.9(4)
O9 C63 C64 C65 -179.4(5)
C68 C63 C64 C65 0.8(7)
Bk1 C63 C64 C65 156.5(10)
O9 C63 C64 C77 0.6(8)
C68 C63 C64 C77 -179.2(5)
Bk1 C63 C64 C77 -23.5(15)
C63 C64 C65 C66 -2.3(8)
C77 C64 C65 C66 177.7(5)
C64 C65 C66 C67 0.0(8)
C64 C65 C66 C81 178.1(5)
C65 C66 C67 O8 -176.7(4)
C81 C66 C67 O8 5.3(8)
C65 C66 C67 C68 3.7(7)
C81 C66 C67 C68 -174.3(5)
C66 C67 C68 N3 179.3(5)
O8 C67 C68 N3 -0.3(7)
C66 C67 C68 C63 -5.4(8)
O8 C67 C68 C63 175.0(4)
C66 C67 C68 Bk1 -155.4(8)
O8 C67 C68 Bk1 25.0(13)
O9 C63 C68 N3 -1.4(7)
C64 C63 C68 N3 178.5(4)
Bk1 C63 C68 N3 5.7(4)
O9 C63 C68 C67 -177.0(5)
C64 C63 C68 C67 2.8(7)
Bk1 C63 C68 C67 -170.0(5)
O9 C63 C68 Bk1 -7.1(4)
C64 C63 C68 Bk1 172.8(4)
C59 C58 C69 C72 -6.6(8)
C57 C58 C69 C72 175.1(5)
C59 C58 C69 C70 -126.3(6)
C57 C58 C69 C70 55.4(7)
C59 C58 C69 C71 114.8(6)
C57 C58 C69 C71 -63.5(6)
C61 C60 C73 C75 -55.2(7)
C59 C60 C73 C75 127.6(6)
C61 C60 C73 C74 -176.1(5)
C59 C60 C73 C74 6.7(7)
C61 C60 C73 C76 66.4(7)
C59 C60 C73 C76 -110.8(6)
C65 C64 C77 C80 -0.1(8)
C63 C64 C77 C80 179.9(5)
C65 C64 C77 C78 -120.5(6)
C63 C64 C77 C78 59.5(7)
C65 C64 C77 C79 118.9(6)
C63 C64 C77 C79 -61.1(6)
C67 C66 C81 C84 -178.0(5)
C65 C66 C81 C84 4.1(7)
C67 C66 C81 C82 -58.2(7)
C65 C66 C81 C82 123.9(5)
C67 C66 C81 C83 62.8(7)
C65 C66 C81 C83 -115.0(5)
N4 C85 C86 C87 -0.5(9)
C85 C86 C87 C88 1.0(8)
C86 C87 C88 C89 -1.0(8)
C87 C88 C89 N4 0.6(10)
N5 C90 C91 C92 1.2(14)
C90 C91 C92 C93 -1.9(14)
C91 C92 C93 C94 1.8(13)
C92 C93 C94 N5 -1.1(12)
N6 C95 C96 C97 -0.4(12)
C95 C96 C97 C98 0.6(12)
C96 C97 C98 C99 -0.8(12)
C97 C98 C99 N6 0.7(13)
N7 C100 C101 C102 -0.7(15)
C100 C101 C102 C103 1.0(14)
C101 C102 C103 C104 -0.7(13)
C102 C103 C104 N7 0.1(15)
C11 C12 N1 C6 -3.1(7)
C7 C12 N1 C6 177.2(4)
Bk1 C12 N1 C6 167.6(6)
C11 C12 N1 Bk1 -170.7(3)
C7 C12 N1 Bk1 9.6(5)
C5 C6 N1 C12 -2.4(7)
C1 C6 N1 C12 179.0(4)
Bk1 C6 N1 C12 -167.8(6)
C5 C6 N1 Bk1 165.3(3)
C1 C6 N1 Bk1 -13.3(5)
C39 C40 N2 C34 -2.6(7)
C35 C40 N2 C34 174.4(4)
Bk1 C40 N2 C34 169.0(6)
C39 C40 N2 Bk1 -171.6(4)
C35 C40 N2 Bk1 5.3(6)
C33 C34 N2 C40 1.3(7)
C29 C34 N2 C40 -175.5(4)
Bk1 C34 N2 C40 -169.0(6)
C33 C34 N2 Bk1 170.3(3)
C29 C34 N2 Bk1 -6.5(6)
C61 C62 N3 C68 -0.3(7)
C57 C62 N3 C68 175.0(4)
Bk1 C62 N3 C68 165.0(6)
C61 C62 N3 Bk1 -165.3(4)
C57 C62 N3 Bk1 10.0(6)
C67 C68 N3 C62 2.3(7)
C63 C68 N3 C62 -173.4(4)
Bk1 C68 N3 C62 -164.9(6)
C67 C68 N3 Bk1 167.2(4)
C63 C68 N3 Bk1 -8.4(5)
C86 C85 N4 C89 0.0(9)
C88 C89 N4 C85 -0.1(10)
C93 C94 N5 C90 0.4(12)
C91 C90 N5 C94 -0.4(13)
C96 C95 N6 C99 0.4(12)
C98 C99 N6 C95 -0.5(12)
C103 C104 N7 C100 0.2(15)
C101 C100 N7 C104 0.1(14)
C2 C1 O1 Bk1 -160.1(4)
C6 C1 O1 Bk1 19.2(6)
C10 C11 O2 C5 175.6(4)
C12 C11 O2 C5 -5.0(6)
C4 C5 O2 C11 178.3(4)
C6 C5 O2 C11 0.0(6)
C8 C7 O3 Bk1 -173.4(4)
C12 C7 O3 Bk1 7.2(6)
C30 C29 O4 Bk1 -166.1(4)
C34 C29 O4 Bk1 12.1(6)
C32 C33 O5 C39 175.1(4)
C34 C33 O5 C39 -4.3(6)
C38 C39 O5 C33 -177.0(4)
C40 C39 O5 C33 3.1(6)
C36 C35 O6 Bk1 173.0(4)
C40 C35 O6 Bk1 -5.1(6)
C58 C57 O7 Bk1 171.1(4)
C62 C57 O7 Bk1 -6.9(6)
C60 C61 O8 C67 -173.2(5)
C62 C61 O8 C67 5.5(7)
C66 C67 O8 C61 176.6(5)
C68 C67 O8 C61 -3.8(7)
C64 C63 O9 Bk1 -168.5(4)
C68 C63 O9 Bk1 11.3(6)
